data_7127823
loop_
_publ_author_name
'Gogoi, Kongkona'
'Bora, Bidisha R.'
'Borah, Geetika'
'Sarma, Bipul'
'Gogoi, Sanjib'

_publ_section_title
;
 Synthesis of quaternary carbon-centered
 indolo[1,2-<i>a</i>]quinazolinones and indazolo[1,2-<i>a</i>]indazolones
 <i>via</i> C-H functionalization.
;
_journal_issue 11
_journal_name_full 'Chemical communications (Cambridge, England)'
_journal_page_first 1388
_journal_page_last 1391
_journal_paper_doi 10.1039/d0cc07419e
_journal_volume 57
_journal_year 2021
_chemical_formula_sum 'C29 H22 N2 O3'
_chemical_formula_weight 446.48
_space_group_crystal_system monoclinic
_space_group_IT_number 14
_space_group_name_Hall '-P 2yn'
_space_group_name_H-M_alt 'P 1 21/n 1'
_atom_sites_solution_hydrogens geom
_audit_block_doi 10.5517/ccdc.csd.cc22j852
_audit_creation_method SHELXL-2014/7
_audit_update_record
;
2019-06-11 deposited with the CCDC.	2021-01-12 downloaded from the CCDC.
;
_cell_angle_alpha 90
_cell_angle_beta 94.702(2)
_cell_angle_gamma 90
_cell_formula_units_Z 4
_cell_length_a 12.2160(5)
_cell_length_b 12.0622(5)
_cell_length_c 14.8049(6)
_cell_measurement_reflns_used 6303
_cell_measurement_temperature 100(2)
_cell_measurement_theta_max 21.50
_cell_measurement_theta_min 2.25
_cell_volume 2174.19(15)
_computing_cell_refinement 'Bruker SAINT'
_computing_data_collection 'Bruker APEX2'
_computing_data_reduction 'Bruker SAINT'
_computing_molecular_graphics 'Bruker SHELXTL'
_computing_publication_material 'Bruker SHELXTL'
_computing_structure_refinement 'SHELXL-2014/7 (Sheldrick, 2014)'
_computing_structure_solution 'SHELXS-97 (Sheldrick 2008)'
_diffrn_ambient_temperature 100(2)
_diffrn_measured_fraction_theta_full 1.000
_diffrn_measured_fraction_theta_max 0.993
_diffrn_measurement_device_type 'Bruker APEX-II CCD'
_diffrn_measurement_method '\f and \w scans'
_diffrn_radiation_type MoK\a
_diffrn_radiation_wavelength 0.71073
_diffrn_reflns_av_R_equivalents 0.0551
_diffrn_reflns_av_unetI/netI 0.0408
_diffrn_reflns_Laue_measured_fraction_full 1.000
_diffrn_reflns_Laue_measured_fraction_max 0.993
_diffrn_reflns_limit_h_max 15
_diffrn_reflns_limit_h_min -16
_diffrn_reflns_limit_k_max 16
_diffrn_reflns_limit_k_min -16
_diffrn_reflns_limit_l_max 19
_diffrn_reflns_limit_l_min -19
_diffrn_reflns_number 44289
_diffrn_reflns_point_group_measured_fraction_full 1.000
_diffrn_reflns_point_group_measured_fraction_max 0.993
_diffrn_reflns_theta_full 25.000
_diffrn_reflns_theta_max 28.638
_diffrn_reflns_theta_min 2.080
_exptl_absorpt_coefficient_mu 0.089
_exptl_absorpt_correction_T_max 0.987
_exptl_absorpt_correction_T_min 0.978
_exptl_absorpt_correction_type multi-scan
_exptl_absorpt_process_details SADABS
_exptl_crystal_colour colourless
_exptl_crystal_density_diffrn 1.364
_exptl_crystal_description block
_exptl_crystal_F_000 936
_exptl_crystal_size_max 0.290
_exptl_crystal_size_mid 0.220
_exptl_crystal_size_min 0.160
_refine_diff_density_max 0.208
_refine_diff_density_min -0.261
_refine_diff_density_rms 0.054
_refine_ls_extinction_method none
_refine_ls_goodness_of_fit_ref 0.865
_refine_ls_hydrogen_treatment constr
_refine_ls_matrix_type full
_refine_ls_number_parameters 309
_refine_ls_number_reflns 5543
_refine_ls_number_restraints 0
_refine_ls_restrained_S_all 0.865
_refine_ls_R_factor_all 0.0898
_refine_ls_R_factor_gt 0.0491
_refine_ls_shift/su_max 0.000
_refine_ls_shift/su_mean 0.000
_refine_ls_structure_factor_coef Fsqd
_refine_ls_weighting_details 'w=1/[\s^2^(Fo^2^)+(0.1000P)^2^+0.6325P] where P=(Fo^2^+2Fc^2^)/3'
_refine_ls_weighting_scheme calc
_refine_ls_wR_factor_gt 0.1269
_refine_ls_wR_factor_ref 0.1620
_reflns_Friedel_coverage 0.000
_reflns_number_gt 3482
_reflns_number_total 5543
_reflns_threshold_expression 'I > 2\s(I)'
_cod_data_source_file d0cc07419e2.cif
_cod_data_source_block BS_KGH17_0m
_cod_depositor_comments 'Adding full bibliography for 7127823--7127825.cif.'
_cod_original_sg_symbol_H-M 'P 21/n'
_cod_database_code 7127823
_shelx_shelxl_version_number 2014/7
_shelx_space_group_comment
;
The symmetry employed for this shelxl refinement is uniquely defined
by the following loop, which should always be used as a source of
symmetry information in preference to the above space-group names.
They are only intended as comments.
;
_shelx_estimated_absorpt_t_min 0.975
_shelx_estimated_absorpt_t_max 0.986

loop_
_space_group_symop_operation_xyz
'x, y, z'
'-x+1/2, y+1/2, -z+1/2'
'-x, -y, -z'
'x-1/2, -y-1/2, z-1/2'

loop_
_atom_site_label
_atom_site_type_symbol
_atom_site_fract_x
_atom_site_fract_y
_atom_site_fract_z
_atom_site_U_iso_or_equiv
_atom_site_adp_type
_atom_site_occupancy
_atom_site_site_symmetry_order
_atom_site_calc_flag
_atom_site_refinement_flags_posn
_atom_site_refinement_flags_adp
_atom_site_refinement_flags_occupancy
_atom_site_disorder_assembly
_atom_site_disorder_group
N1 N 0.63099(11) 0.94877(11) 0.36095(9) 0.0334(3) Uani 1 1 d . . . . .
N2 N 0.50667(12) 0.99077(11) 0.23247(10) 0.0381(3) Uani 1 1 d . . . . .
O2 O 0.36431(11) 0.46585(10) 0.14356(9) 0.0491(4) Uani 1 1 d . . . . .
O1 O 0.38261(11) 1.12974(11) 0.24384(11) 0.0577(4) Uani 1 1 d . . . . .
O3 O 0.85068(13) 1.04003(14) -0.06135(11) 0.0676(5) Uani 1 1 d . . . . .
C15 C 0.64388(13) 0.83765(13) 0.22899(11) 0.0323(4) Uani 1 1 d . . . . .
C2 C 0.58549(13) 0.93346(13) 0.27379(11) 0.0323(4) Uani 1 1 d . . . . .
C3 C 0.59929(14) 1.04173(13) 0.41031(12) 0.0360(4) Uani 1 1 d . . . . .
C16 C 0.56535(13) 0.74157(13) 0.20077(11) 0.0326(4) Uani 1 1 d . . . . .
C9 C 0.71173(13) 0.86469(13) 0.38415(12) 0.0330(4) Uani 1 1 d . . . . .
C13 C 0.79900(15) 0.71397(14) 0.31162(13) 0.0398(4) Uani 1 1 d . . . . .
H13 H 0.8084 0.6714 0.2605 0.048 Uiso 1 1 calc R U . . .
C8 C 0.51245(14) 1.10546(13) 0.37007(13) 0.0385(4) Uani 1 1 d . . . . .
C18 C 0.39315(15) 0.64291(14) 0.20693(12) 0.0412(4) Uani 1 1 d . . . . .
H18 H 0.3218 0.6406 0.2244 0.049 Uiso 1 1 calc R U . . .
C1 C 0.46135(14) 1.07745(14) 0.27955(13) 0.0393(4) Uani 1 1 d . . . . .
C23 C 0.70030(13) 0.88635(13) 0.14825(12) 0.0346(4) Uani 1 1 d . . . . .
C19 C 0.43432(14) 0.55419(13) 0.16001(11) 0.0364(4) Uani 1 1 d . . . . .
C14 C 0.72386(13) 0.80047(13) 0.30715(11) 0.0333(4) Uani 1 1 d . . . . .
C28 C 0.64365(15) 0.89735(15) 0.06376(12) 0.0410(4) Uani 1 1 d . . . . .
H28 H 0.5721 0.8708 0.0551 0.049 Uiso 1 1 calc R U . . .
C17 C 0.45890(14) 0.73489(14) 0.22765(12) 0.0376(4) Uani 1 1 d . . . . .
H17 H 0.4313 0.7932 0.2601 0.045 Uiso 1 1 calc R U . . .
C20 C 0.53909(15) 0.56037(14) 0.13095(12) 0.0404(4) Uani 1 1 d . . . . .
H20 H 0.5665 0.5023 0.0982 0.048 Uiso 1 1 calc R U . . .
C21 C 0.60309(14) 0.65376(14) 0.15101(12) 0.0395(4) Uani 1 1 d . . . . .
H21 H 0.6730 0.6576 0.1306 0.047 Uiso 1 1 calc R U . . .
C10 C 0.76931(15) 0.84079(15) 0.46654(12) 0.0412(4) Uani 1 1 d . . . . .
H10 H 0.7585 0.8817 0.5183 0.049 Uiso 1 1 calc R U . . .
C12 C 0.85989(15) 0.69130(15) 0.39241(13) 0.0427(4) Uani 1 1 d . . . . .
H12 H 0.9115 0.6344 0.3953 0.051 Uiso 1 1 calc R U . . .
C25 C 0.85486(16) 0.97756(18) 0.08851(15) 0.0525(5) Uani 1 1 d . . . . .
H25 H 0.9262 1.0048 0.0972 0.063 Uiso 1 1 calc R U . . .
C4 C 0.65151(17) 1.07420(16) 0.49362(13) 0.0471(5) Uani 1 1 d . . . . .
H4 H 0.7104 1.0336 0.5201 0.057 Uiso 1 1 calc R U . . .
C11 C 0.84410(16) 0.75318(15) 0.46893(13) 0.0442(4) Uani 1 1 d . . . . .
H11 H 0.8843 0.7360 0.5232 0.053 Uiso 1 1 calc R U . . .
C24 C 0.80713(15) 0.92706(16) 0.15954(14) 0.0444(4) Uani 1 1 d . . . . .
H24 H 0.8470 0.9203 0.2155 0.053 Uiso 1 1 calc R U . . .
C7 C 0.47677(17) 1.19813(15) 0.41647(15) 0.0517(5) Uani 1 1 d . . . . .
H7 H 0.4181 1.2396 0.3908 0.062 Uiso 1 1 calc R U . . .
C26 C 0.79691(16) 0.98773(16) 0.00455(13) 0.0454(5) Uani 1 1 d . . . . .
C6 C 0.5264(2) 1.22896(17) 0.49888(16) 0.0598(6) Uani 1 1 d . . . . .
H6 H 0.5014 1.2902 0.5293 0.072 Uiso 1 1 calc R U . . .
C27 C 0.69048(17) 0.94679(16) -0.00824(13) 0.0462(5) Uani 1 1 d . . . . .
H27 H 0.6511 0.9525 -0.0645 0.055 Uiso 1 1 calc R U . . .
C29 C 0.7893(2) 1.0650(2) -0.14426(15) 0.0718(7) Uani 1 1 d . . . . .
H29A H 0.7584 0.9980 -0.1705 0.108 Uiso 1 1 calc R U . . .
H29B H 0.8366 1.0984 -0.1853 0.108 Uiso 1 1 calc R U . . .
H29C H 0.7312 1.1156 -0.1332 0.108 Uiso 1 1 calc R U . . .
C5 C 0.6146(2) 1.16755(18) 0.53634(15) 0.0582(6) Uani 1 1 d . . . . .
H5 H 0.6498 1.1895 0.5915 0.070 Uiso 1 1 calc R U . . .
C22 C 0.4129(2) 0.36246(16) 0.12124(17) 0.0611(6) Uani 1 1 d . . . . .
H22A H 0.4367 0.3665 0.0611 0.092 Uiso 1 1 calc R U . . .
H22B H 0.3597 0.3042 0.1239 0.092 Uiso 1 1 calc R U . . .
H22C H 0.4747 0.3473 0.1637 0.092 Uiso 1 1 calc R U . . .

loop_
_atom_site_aniso_label
_atom_site_aniso_U_11
_atom_site_aniso_U_22
_atom_site_aniso_U_33
_atom_site_aniso_U_23
_atom_site_aniso_U_13
_atom_site_aniso_U_12
N1 0.0321(7) 0.0324(7) 0.0357(8) -0.0035(6) 0.0037(6) 0.0025(5)
N2 0.0341(8) 0.0342(7) 0.0459(9) 0.0017(6) 0.0024(7) 0.0019(6)
O2 0.0498(8) 0.0351(7) 0.0620(9) -0.0045(6) 0.0020(7) -0.0084(6)
O1 0.0464(8) 0.0480(8) 0.0773(10) 0.0001(7) -0.0035(7) 0.0144(6)
O3 0.0597(10) 0.0852(11) 0.0607(10) 0.0156(8) 0.0209(8) -0.0183(8)
C15 0.0306(8) 0.0317(8) 0.0347(9) -0.0010(6) 0.0030(7) 0.0007(6)
C2 0.0304(8) 0.0291(7) 0.0380(9) 0.0007(6) 0.0060(7) -0.0017(6)
C3 0.0359(9) 0.0322(8) 0.0416(10) -0.0035(7) 0.0130(8) -0.0002(7)
C16 0.0339(9) 0.0330(8) 0.0310(9) 0.0000(6) 0.0018(7) -0.0014(6)
C9 0.0303(8) 0.0317(8) 0.0377(9) -0.0008(7) 0.0067(7) -0.0003(6)
C13 0.0392(10) 0.0353(9) 0.0450(11) -0.0043(7) 0.0045(8) 0.0027(7)
C8 0.0373(9) 0.0297(8) 0.0502(11) 0.0004(7) 0.0131(8) -0.0008(7)
C18 0.0368(9) 0.0408(9) 0.0471(11) -0.0005(8) 0.0097(8) -0.0048(7)
C1 0.0312(9) 0.0317(8) 0.0557(12) 0.0045(7) 0.0065(8) 0.0005(7)
C23 0.0312(8) 0.0343(8) 0.0389(10) -0.0032(7) 0.0059(7) -0.0007(7)
C19 0.0407(10) 0.0324(8) 0.0353(9) 0.0019(7) -0.0017(8) -0.0042(7)
C14 0.0311(8) 0.0315(8) 0.0379(9) -0.0017(7) 0.0054(7) -0.0014(6)
C28 0.0343(9) 0.0476(10) 0.0409(10) -0.0008(8) 0.0023(8) -0.0100(8)
C17 0.0395(10) 0.0346(8) 0.0396(10) -0.0039(7) 0.0093(8) -0.0003(7)
C20 0.0442(10) 0.0356(9) 0.0414(10) -0.0068(7) 0.0040(8) 0.0030(7)
C21 0.0322(9) 0.0420(9) 0.0449(10) -0.0083(7) 0.0062(8) -0.0014(7)
C10 0.0435(10) 0.0445(10) 0.0357(10) -0.0014(7) 0.0028(8) 0.0041(8)
C12 0.0390(10) 0.0361(9) 0.0526(12) 0.0038(8) 0.0023(9) 0.0055(7)
C25 0.0344(10) 0.0595(12) 0.0641(14) 0.0078(10) 0.0071(9) -0.0104(9)
C4 0.0512(11) 0.0464(10) 0.0443(11) -0.0099(8) 0.0071(9) 0.0047(9)
C11 0.0435(10) 0.0469(10) 0.0416(11) 0.0073(8) -0.0009(8) 0.0045(8)
C24 0.0353(9) 0.0502(10) 0.0470(11) 0.0032(8) -0.0009(8) -0.0051(8)
C7 0.0529(12) 0.0370(9) 0.0670(14) -0.0044(9) 0.0168(10) 0.0080(8)
C26 0.0459(11) 0.0458(10) 0.0464(11) 0.0013(8) 0.0151(9) -0.0055(8)
C6 0.0714(15) 0.0435(11) 0.0674(15) -0.0170(10) 0.0227(12) 0.0073(10)
C27 0.0520(12) 0.0515(11) 0.0354(10) -0.0006(8) 0.0048(8) -0.0095(9)
C29 0.101(2) 0.0750(15) 0.0416(13) -0.0026(11) 0.0186(13) -0.0345(14)
C5 0.0684(14) 0.0560(12) 0.0514(13) -0.0198(10) 0.0121(11) 0.0007(11)
C22 0.0702(15) 0.0341(10) 0.0782(16) -0.0038(10) 0.0011(12) -0.0038(9)

loop_
_atom_type_symbol
_atom_type_description
_atom_type_scat_dispersion_real
_atom_type_scat_dispersion_imag
_atom_type_scat_source
C C 0.0033 0.0016 'International Tables Vol C Tables 4.2.6.8 and 6.1.1.4'
H H 0.0000 0.0000 'International Tables Vol C Tables 4.2.6.8 and 6.1.1.4'
N N 0.0061 0.0033 'International Tables Vol C Tables 4.2.6.8 and 6.1.1.4'
O O 0.0106 0.0060 'International Tables Vol C Tables 4.2.6.8 and 6.1.1.4'

loop_
_geom_angle_atom_site_label_1
_geom_angle_atom_site_label_2
_geom_angle_atom_site_label_3
_geom_angle
_geom_angle_site_symmetry_1
_geom_angle_site_symmetry_3
_geom_angle_publ_flag
C2 N1 C3 119.09(14) . . ?
C2 N1 C9 110.26(13) . . ?
C3 N1 C9 130.53(14) . . ?
C2 N2 C1 118.23(16) . . ?
C19 O2 C22 116.91(15) . . ?
C26 O3 C29 117.56(17) . . ?
C14 C15 C2 100.68(13) . . ?
C14 C15 C16 109.37(13) . . ?
C2 C15 C16 112.46(13) . . ?
C14 C15 C23 113.69(13) . . ?
C2 C15 C23 107.49(13) . . ?
C16 C15 C23 112.58(13) . . ?
N2 C2 N1 126.75(15) . . ?
N2 C2 C15 123.37(15) . . ?
N1 C2 C15 109.87(13) . . ?
C4 C3 C8 119.73(16) . . ?
C4 C3 N1 123.75(16) . . ?
C8 C3 N1 116.49(16) . . ?
C21 C16 C17 117.72(15) . . ?
C21 C16 C15 119.39(14) . . ?
C17 C16 C15 122.77(14) . . ?
C10 C9 C14 121.49(15) . . ?
C10 C9 N1 130.21(15) . . ?
C14 C9 N1 108.26(14) . . ?
C12 C13 C14 119.79(16) . . ?
C12 C13 H13 120.1 . . ?
C14 C13 H13 120.1 . . ?
C7 C8 C3 118.96(18) . . ?
C7 C8 C1 120.30(17) . . ?
C3 C8 C1 120.72(15) . . ?
C17 C18 C19 119.88(16) . . ?
C17 C18 H18 120.1 . . ?
C19 C18 H18 120.1 . . ?
O1 C1 N2 119.77(18) . . ?
O1 C1 C8 122.10(17) . . ?
N2 C1 C8 118.10(15) . . ?
C28 C23 C24 117.96(16) . . ?
C28 C23 C15 120.91(14) . . ?
C24 C23 C15 121.00(16) . . ?
O2 C19 C20 124.30(15) . . ?
O2 C19 C18 116.05(15) . . ?
C20 C19 C18 119.63(15) . . ?
C13 C14 C9 119.49(16) . . ?
C13 C14 C15 129.77(15) . . ?
C9 C14 C15 110.69(14) . . ?
C23 C28 C27 121.92(16) . . ?
C23 C28 H28 119.0 . . ?
C27 C28 H28 119.0 . . ?
C18 C17 C16 121.30(15) . . ?
C18 C17 H17 119.4 . . ?
C16 C17 H17 119.4 . . ?
C19 C20 C21 119.69(16) . . ?
C19 C20 H20 120.2 . . ?
C21 C20 H20 120.2 . . ?
C20 C21 C16 121.71(16) . . ?
C20 C21 H21 119.1 . . ?
C16 C21 H21 119.1 . . ?
C9 C10 C11 117.61(17) . . ?
C9 C10 H10 121.2 . . ?
C11 C10 H10 121.2 . . ?
C13 C12 C11 120.02(17) . . ?
C13 C12 H12 120.0 . . ?
C11 C12 H12 120.0 . . ?
C26 C25 C24 120.31(18) . . ?
C26 C25 H25 119.8 . . ?
C24 C25 H25 119.8 . . ?
C5 C4 C3 119.26(19) . . ?
C5 C4 H4 120.4 . . ?
C3 C4 H4 120.4 . . ?
C12 C11 C10 121.52(18) . . ?
C12 C11 H11 119.2 . . ?
C10 C11 H11 119.2 . . ?
C25 C24 C23 120.87(18) . . ?
C25 C24 H24 119.6 . . ?
C23 C24 H24 119.6 . . ?
C6 C7 C8 121.41(19) . . ?
C6 C7 H7 119.3 . . ?
C8 C7 H7 119.3 . . ?
O3 C26 C25 116.06(18) . . ?
O3 C26 C27 124.28(19) . . ?
C25 C26 C27 119.66(17) . . ?
C7 C6 C5 119.01(18) . . ?
C7 C6 H6 120.5 . . ?
C5 C6 H6 120.5 . . ?
C28 C27 C26 119.28(18) . . ?
C28 C27 H27 120.4 . . ?
C26 C27 H27 120.4 . . ?
O3 C29 H29A 109.5 . . ?
O3 C29 H29B 109.5 . . ?
H29A C29 H29B 109.5 . . ?
O3 C29 H29C 109.5 . . ?
H29A C29 H29C 109.5 . . ?
H29B C29 H29C 109.5 . . ?
C6 C5 C4 121.6(2) . . ?
C6 C5 H5 119.2 . . ?
C4 C5 H5 119.2 . . ?
O2 C22 H22A 109.5 . . ?
O2 C22 H22B 109.5 . . ?
H22A C22 H22B 109.5 . . ?
O2 C22 H22C 109.5 . . ?
H22A C22 H22C 109.5 . . ?
H22B C22 H22C 109.5 . . ?

loop_
_geom_bond_atom_site_label_1
_geom_bond_atom_site_label_2
_geom_bond_distance
_geom_bond_site_symmetry_2
_geom_bond_publ_flag
N1 C2 1.375(2) . ?
N1 C3 1.410(2) . ?
N1 C9 1.437(2) . ?
N2 C2 1.297(2) . ?
N2 C1 1.396(2) . ?
O2 C19 1.375(2) . ?
O2 C22 1.431(2) . ?
O1 C1 1.233(2) . ?
O3 C26 1.374(2) . ?
O3 C29 1.418(3) . ?
C15 C14 1.520(2) . ?
C15 C2 1.537(2) . ?
C15 C16 1.540(2) . ?
C15 C23 1.544(2) . ?
C3 C4 1.397(3) . ?
C3 C8 1.403(2) . ?
C16 C21 1.390(2) . ?
C16 C17 1.393(2) . ?
C9 C10 1.388(2) . ?
C9 C14 1.396(2) . ?
C13 C12 1.383(3) . ?
C13 C14 1.388(2) . ?
C13 H13 0.9300 . ?
C8 C7 1.400(2) . ?
C8 C1 1.471(3) . ?
C18 C17 1.389(2) . ?
C18 C19 1.392(2) . ?
C18 H18 0.9300 . ?
C23 C28 1.385(2) . ?
C23 C24 1.392(2) . ?
C19 C20 1.385(3) . ?
C28 C27 1.385(2) . ?
C28 H28 0.9300 . ?
C17 H17 0.9300 . ?
C20 C21 1.389(2) . ?
C20 H20 0.9300 . ?
C21 H21 0.9300 . ?
C10 C11 1.395(3) . ?
C10 H10 0.9300 . ?
C12 C11 1.383(3) . ?
C12 H12 0.9300 . ?
C25 C26 1.385(3) . ?
C25 C24 1.385(3) . ?
C25 H25 0.9300 . ?
C4 C5 1.385(3) . ?
C4 H4 0.9300 . ?
C11 H11 0.9300 . ?
C24 H24 0.9300 . ?
C7 C6 1.369(3) . ?
C7 H7 0.9300 . ?
C26 C27 1.389(3) . ?
C6 C5 1.385(3) . ?
C6 H6 0.9300 . ?
C27 H27 0.9300 . ?
C29 H29A 0.9600 . ?
C29 H29B 0.9600 . ?
C29 H29C 0.9600 . ?
C5 H5 0.9300 . ?
C22 H22A 0.9600 . ?
C22 H22B 0.9600 . ?
C22 H22C 0.9600 . ?
